data_4307526
loop_
_publ_author_name
'Gajendrasingh K. Ingle'
'Magdalena M. Makowska-Grzyska'
'Ewa Szajna-Fuller'
'Indranil Sen'
'John C. Price'
'Atta M. Arif'
'Lisa M. Berreau'

_publ_section_title
;
Influence of the Chelate Ligand Structure on the Amide Methanolysis
Reactivity of Mononuclear Zinc Complexes
;
_journal_name_full 'Inorganic Chemistry'
_journal_page_first 1471
_journal_page_last 1480
_journal_paper_doi 10.1021/ic062020t
_journal_volume 46
_journal_year 2007
_chemical_formula_moiety 'C23 H35 N5 O Zn, 2(Cl O4)'
_chemical_formula_sum 'C23 H35 Cl2 N5 O9 Zn'
_chemical_formula_weight 661.83
_chemical_name_common '[(dpppa)Zn](ClO4)2'
_chemical_name_systematic
; 
 ? 
;
_space_group_IT_number 2
_symmetry_cell_setting triclinic
_symmetry_space_group_name_Hall '-P 1'
_symmetry_space_group_name_H-M 'P -1'
_atom_sites_solution_hydrogens geom
_atom_sites_solution_primary direct
_atom_sites_solution_secondary difmap
_audit_creation_method SHELXL-97
_cell_angle_alpha 88.5940(14)
_cell_angle_beta 72.1198(10)
_cell_angle_gamma 83.0280(13)
_cell_formula_units_Z 2
_cell_length_a 9.1080(2)
_cell_length_b 11.5504(2)
_cell_length_c 14.2834(4)
_cell_measurement_reflns_used 4529
_cell_measurement_temperature 150(1)
_cell_measurement_theta_max 27.485
_cell_measurement_theta_min 1.018
_cell_volume 1419.35(6)
_computing_cell_refinement DENZO-SMN
_computing_data_collection 'Nonius COLLECT'
_computing_data_reduction DENZO-SMN
_computing_molecular_graphics 'WinGX, Ortep3'
_computing_structure_refinement 'SHELXL-97 (Sheldrick, 1997)'
_computing_structure_solution SIR97
_diffrn_ambient_temperature 150(1)
_diffrn_measured_fraction_theta_full 0.992
_diffrn_measured_fraction_theta_max 0.992
_diffrn_measurement_device_type 'Nonius KappaCCD Diffractometer'
_diffrn_measurement_method 'Phi plus Omega scan'
_diffrn_radiation_monochromator graphite
_diffrn_radiation_source 'fine-focus sealed tube'
_diffrn_radiation_type MoK\a
_diffrn_radiation_wavelength 0.71073
_diffrn_reflns_av_R_equivalents 0.0175
_diffrn_reflns_av_sigmaI/netI 0.0366
_diffrn_reflns_limit_h_max 11
_diffrn_reflns_limit_h_min -10
_diffrn_reflns_limit_k_max 14
_diffrn_reflns_limit_k_min -14
_diffrn_reflns_limit_l_max 16
_diffrn_reflns_limit_l_min -18
_diffrn_reflns_number 10166
_diffrn_reflns_theta_full 27.48
_diffrn_reflns_theta_max 27.48
_diffrn_reflns_theta_min 3.13
_exptl_absorpt_coefficient_mu 1.112
_exptl_absorpt_correction_T_max 0.8689
_exptl_absorpt_correction_T_min 0.6969
_exptl_absorpt_correction_type multi-scan
_exptl_absorpt_process_details 'DENZO-SMN (Otwinowski & Minor, 1997)'
_exptl_crystal_colour colorless
_exptl_crystal_density_diffrn 1.549
_exptl_crystal_density_method 'not measured'
_exptl_crystal_description prism
_exptl_crystal_F_000 688
_exptl_crystal_size_max 0.35
_exptl_crystal_size_mid 0.25
_exptl_crystal_size_min 0.13
_refine_diff_density_max 0.380
_refine_diff_density_min -0.574
_refine_diff_density_rms 0.060
_refine_ls_extinction_method none
_refine_ls_goodness_of_fit_ref 1.033
_refine_ls_hydrogen_treatment mixed
_refine_ls_matrix_type full
_refine_ls_number_parameters 501
_refine_ls_number_reflns 6449
_refine_ls_number_restraints 0
_refine_ls_restrained_S_all 1.033
_refine_ls_R_factor_all 0.0417
_refine_ls_R_factor_gt 0.0326
_refine_ls_shift/su_max 0.001
_refine_ls_shift/su_mean 0.000
_refine_ls_structure_factor_coef Fsqd
_refine_ls_weighting_details 'calc w=1/[\s^2^(Fo^2^)+(0.0303P)^2^+1.0553P] where P=(Fo^2^+2Fc^2^)/3'
_refine_ls_weighting_scheme calc
_refine_ls_wR_factor_gt 0.0754
_refine_ls_wR_factor_ref 0.0803
_reflns_number_gt 5598
_reflns_number_total 6449
_reflns_threshold_expression >2sigma(I)
_cod_data_source_file ic062020tsi20061123_100136_1.cif
_cod_data_source_block usu099
_cod_depositor_comments
;
The following automatic conversions were performed:
'_exptl_absorpt_correction_type' value 'Multi-scan' changed to
'multi-scan' according to
'/home/saulius/struct/CIF-dictionaries/cif_core.dic' dictionary named
'cif_core.dic' version 2.4.1 from 2010-06-29.

Automatic conversion script
Id: cif_fix_enum 1527 2010-12-29 10:47:43Z saulius 
;
_cod_database_code 4307526

loop_
_symmetry_equiv_pos_as_xyz
'x, y, z'
'-x, -y, -z'

loop_
_atom_site_label
_atom_site_type_symbol
_atom_site_fract_x
_atom_site_fract_y
_atom_site_fract_z
_atom_site_U_iso_or_equiv
_atom_site_adp_type
_atom_site_occupancy
_atom_site_symmetry_multiplicity
_atom_site_calc_flag
_atom_site_refinement_flags
_atom_site_disorder_assembly
_atom_site_disorder_group
Zn1 Zn 0.38486(2) 0.756887(17) 0.274057(16) 0.01883(7) Uani 1 1 d . . .
Cl1 Cl 0.09765(5) 0.24023(4) 0.55714(3) 0.02341(11) Uani 1 1 d . . .
Cl2 Cl 0.78666(6) 0.24319(4) 0.07912(4) 0.03115(12) Uani 1 1 d . . .
O1 O 0.33821(16) 0.60589(11) 0.23033(10) 0.0243(3) Uani 1 1 d . . .
O2 O 0.23202(18) 0.27836(13) 0.48397(12) 0.0353(4) Uani 1 1 d . . .
O3 O 0.0245(2) 0.33119(17) 0.62731(16) 0.0608(6) Uani 1 1 d . . .
O4 O 0.14984(19) 0.13978(15) 0.60432(13) 0.0437(4) Uani 1 1 d . . .
O5 O -0.0087(2) 0.20887(16) 0.50974(14) 0.0455(4) Uani 1 1 d . . .
O6 O 0.7779(3) 0.29828(19) 0.16829(16) 0.0659(6) Uani 1 1 d . . .
O7 O 0.7013(2) 0.3136(2) 0.02630(16) 0.0632(6) Uani 1 1 d . . .
O8 O 0.7227(3) 0.13675(18) 0.1017(2) 0.0753(7) Uani 1 1 d . . .
O9 O 0.9449(2) 0.2181(2) 0.02061(17) 0.0705(7) Uani 1 1 d . . .
N1 N 0.2924(2) 0.50306(14) 0.37309(12) 0.0234(3) Uani 1 1 d . . .
N2 N 0.37169(18) 0.68099(13) 0.40951(12) 0.0199(3) Uani 1 1 d . . .
N3 N 0.41684(19) 0.90574(13) 0.35116(12) 0.0220(3) Uani 1 1 d . . .
N4 N 0.20970(18) 0.87370(14) 0.25384(12) 0.0220(3) Uani 1 1 d . . .
N5 N 0.59025(18) 0.78767(13) 0.16634(12) 0.0218(3) Uani 1 1 d . . .
C1 C 0.2795(5) 0.4460(3) 0.1201(2) 0.0604(10) Uani 1 1 d . . .
C2 C 0.3584(3) 0.3038(2) 0.2363(2) 0.0384(5) Uani 1 1 d . . .
C3 C 0.0838(3) 0.4026(2) 0.2796(2) 0.0362(5) Uani 1 1 d . . .
C4 C 0.2552(3) 0.41674(17) 0.22809(15) 0.0286(4) Uani 1 1 d . . .
C5 C 0.2989(2) 0.51741(16) 0.27747(14) 0.0228(4) Uani 1 1 d . . .
C6 C 0.3173(2) 0.57956(15) 0.44044(14) 0.0198(4) Uani 1 1 d . . .
C7 C 0.2854(2) 0.54528(17) 0.53811(15) 0.0260(4) Uani 1 1 d . . .
C8 C 0.3083(3) 0.61926(18) 0.60510(16) 0.0297(4) Uani 1 1 d . . .
C9 C 0.3652(3) 0.72427(18) 0.57368(15) 0.0271(4) Uani 1 1 d . . .
C10 C 0.3961(2) 0.75218(16) 0.47597(15) 0.0225(4) Uani 1 1 d . . .
C11 C 0.4667(3) 0.86203(18) 0.43557(16) 0.0278(4) Uani 1 1 d . . .
C12 C 0.2641(3) 0.97739(17) 0.38282(16) 0.0264(4) Uani 1 1 d . . .
C13 C 0.1814(2) 0.97329(16) 0.30657(15) 0.0243(4) Uani 1 1 d . . .
C14 C 0.0793(3) 1.06639(19) 0.29287(18) 0.0328(5) Uani 1 1 d . . .
C15 C 0.0083(3) 1.0578(2) 0.22155(18) 0.0367(5) Uani 1 1 d . . .
C16 C 0.0393(2) 0.9572(2) 0.16611(17) 0.0334(5) Uani 1 1 d . . .
C17 C 0.1383(2) 0.86557(19) 0.18478(15) 0.0269(4) Uani 1 1 d . . .
C18 C 0.5357(3) 0.96349(17) 0.27603(16) 0.0270(4) Uani 1 1 d . . .
C19 C 0.6589(2) 0.87422(18) 0.21120(16) 0.0269(4) Uani 1 1 d . . .
C20 C 0.5429(2) 0.83847(17) 0.08024(15) 0.0241(4) Uani 1 1 d . . .
C21 C 0.6703(3) 0.8799(2) -0.00539(17) 0.0300(4) Uani 1 1 d . . .
C22 C 0.7029(3) 0.68005(19) 0.13207(17) 0.0296(4) Uani 1 1 d . . .
C23 C 0.7366(3) 0.6083(2) 0.2143(2) 0.0423(6) Uani 1 1 d . . .
H1A H 0.247(4) 0.382(3) 0.092(2) 0.065(9) Uiso 1 1 d . . .
H1B H 0.393(4) 0.451(3) 0.087(3) 0.064(10) Uiso 1 1 d . . .
H1C H 0.202(3) 0.515(3) 0.120(2) 0.054(9) Uiso 1 1 d . . .
H1N H 0.264(3) 0.439(2) 0.4006(19) 0.037(7) Uiso 1 1 d . . .
H2A H 0.339(3) 0.277(2) 0.304(2) 0.045(7) Uiso 1 1 d . . .
H2B H 0.339(3) 0.239(3) 0.198(2) 0.059(9) Uiso 1 1 d . . .
H2C H 0.470(4) 0.311(3) 0.209(2) 0.063(9) Uiso 1 1 d . . .
H3A H 0.020(3) 0.476(2) 0.276(2) 0.048(8) Uiso 1 1 d . . .
H3B H 0.066(3) 0.376(2) 0.350(2) 0.055(8) Uiso 1 1 d . . .
H3C H 0.055(3) 0.343(2) 0.243(2) 0.051(8) Uiso 1 1 d . . .
H7 H 0.245(3) 0.474(2) 0.5571(17) 0.029(6) Uiso 1 1 d . . .
H8 H 0.281(3) 0.602(2) 0.673(2) 0.036(7) Uiso 1 1 d . . .
H9 H 0.382(3) 0.775(2) 0.6161(18) 0.027(6) Uiso 1 1 d . . .
H11A H 0.435(3) 0.922(2) 0.4884(17) 0.027(6) Uiso 1 1 d . . .
H11B H 0.579(3) 0.846(2) 0.4152(18) 0.033(6) Uiso 1 1 d . . .
H12A H 0.200(3) 0.9446(18) 0.4424(17) 0.022(5) Uiso 1 1 d . . .
H12B H 0.275(3) 1.055(2) 0.3953(17) 0.025(6) Uiso 1 1 d . . .
H14 H 0.063(3) 1.132(2) 0.331(2) 0.045(7) Uiso 1 1 d . . .
H15 H -0.063(3) 1.122(2) 0.213(2) 0.051(8) Uiso 1 1 d . . .
H16 H 0.001(3) 0.949(2) 0.116(2) 0.042(7) Uiso 1 1 d . . .
H17 H 0.162(2) 0.7906(19) 0.1506(16) 0.023(5) Uiso 1 1 d . . .
H18A H 0.583(3) 1.017(2) 0.3071(18) 0.031(6) Uiso 1 1 d . . .
H18B H 0.482(3) 1.0121(19) 0.2365(17) 0.025(6) Uiso 1 1 d . . .
H19A H 0.714(3) 0.832(2) 0.2493(18) 0.028(6) Uiso 1 1 d . . .
H19B H 0.732(3) 0.914(2) 0.1594(18) 0.032(6) Uiso 1 1 d . . .
H20A H 0.495(3) 0.779(2) 0.0576(17) 0.029(6) Uiso 1 1 d . . .
H20B H 0.462(3) 0.9034(19) 0.1062(16) 0.023(5) Uiso 1 1 d . . .
H21A H 0.753(3) 0.824(2) -0.0276(19) 0.038(7) Uiso 1 1 d . . .
H21B H 0.628(3) 0.901(2) -0.060(2) 0.040(7) Uiso 1 1 d . . .
H21C H 0.706(3) 0.947(2) 0.012(2) 0.043(7) Uiso 1 1 d . . .
H22A H 0.656(3) 0.635(2) 0.0955(18) 0.033(6) Uiso 1 1 d . . .
H22B H 0.801(3) 0.703(2) 0.0878(18) 0.029(6) Uiso 1 1 d . . .
H23A H 0.798(3) 0.537(3) 0.187(2) 0.048(8) Uiso 1 1 d . . .
H23B H 0.644(4) 0.589(3) 0.264(2) 0.055(9) Uiso 1 1 d . . .
H23C H 0.789(4) 0.644(3) 0.249(3) 0.068(10) Uiso 1 1 d . . .

loop_
_atom_site_aniso_label
_atom_site_aniso_U_11
_atom_site_aniso_U_22
_atom_site_aniso_U_33
_atom_site_aniso_U_23
_atom_site_aniso_U_13
_atom_site_aniso_U_12
Zn1 0.02229(12) 0.01693(11) 0.01893(12) 0.00265(8) -0.00718(9) -0.00698(8)
Cl1 0.0242(2) 0.0224(2) 0.0227(2) 0.00006(17) -0.00459(18) -0.00610(17)
Cl2 0.0327(3) 0.0342(3) 0.0271(3) 0.0012(2) -0.0110(2) -0.0012(2)
O1 0.0350(8) 0.0198(7) 0.0198(7) 0.0023(5) -0.0083(6) -0.0103(5)
O2 0.0328(8) 0.0312(8) 0.0357(9) 0.0105(6) 0.0004(7) -0.0102(6)
O3 0.0572(12) 0.0471(11) 0.0626(13) -0.0311(10) 0.0079(10) -0.0086(9)
O4 0.0354(9) 0.0492(10) 0.0468(11) 0.0261(8) -0.0135(8) -0.0092(7)
O5 0.0408(10) 0.0594(11) 0.0465(11) 0.0043(8) -0.0241(8) -0.0175(8)
O6 0.0770(15) 0.0703(14) 0.0562(13) -0.0318(11) -0.0365(12) 0.0183(11)
O7 0.0583(13) 0.0794(15) 0.0530(13) 0.0253(11) -0.0256(10) 0.0051(10)
O8 0.0812(16) 0.0410(11) 0.0983(19) 0.0025(11) -0.0147(14) -0.0206(10)
O9 0.0306(10) 0.1176(19) 0.0554(14) -0.0108(13) -0.0041(9) 0.0006(11)
N1 0.0324(9) 0.0185(8) 0.0206(9) 0.0031(6) -0.0078(7) -0.0097(6)
N2 0.0226(8) 0.0193(7) 0.0194(8) 0.0018(6) -0.0077(6) -0.0059(6)
N3 0.0274(8) 0.0189(8) 0.0228(8) 0.0030(6) -0.0100(7) -0.0090(6)
N4 0.0211(8) 0.0250(8) 0.0207(8) 0.0032(6) -0.0063(7) -0.0069(6)
N5 0.0226(8) 0.0208(8) 0.0232(9) 0.0044(6) -0.0084(7) -0.0048(6)
C1 0.125(3) 0.0397(15) 0.0302(14) 0.0068(11) -0.0336(18) -0.0406(18)
C2 0.0405(14) 0.0260(11) 0.0424(15) -0.0096(10) -0.0033(11) -0.0020(9)
C3 0.0384(13) 0.0259(11) 0.0521(16) -0.0043(10) -0.0242(12) -0.0052(9)
C4 0.0440(12) 0.0205(9) 0.0233(10) -0.0002(7) -0.0108(9) -0.0104(8)
C5 0.0241(10) 0.0205(9) 0.0221(10) 0.0009(7) -0.0040(8) -0.0051(7)
C6 0.0212(9) 0.0183(9) 0.0198(9) 0.0006(7) -0.0057(7) -0.0039(7)
C7 0.0335(11) 0.0218(10) 0.0228(10) 0.0053(7) -0.0072(8) -0.0085(8)
C8 0.0393(12) 0.0311(11) 0.0191(10) 0.0039(8) -0.0088(9) -0.0073(9)
C9 0.0356(11) 0.0280(10) 0.0218(10) -0.0007(8) -0.0130(9) -0.0087(8)
C10 0.0253(10) 0.0218(9) 0.0238(10) 0.0015(7) -0.0109(8) -0.0066(7)
C11 0.0367(12) 0.0271(10) 0.0262(11) 0.0043(8) -0.0151(9) -0.0150(9)
C12 0.0335(11) 0.0196(10) 0.0256(11) -0.0019(8) -0.0065(9) -0.0070(8)
C13 0.0255(10) 0.0216(9) 0.0235(10) 0.0044(7) -0.0029(8) -0.0072(7)
C14 0.0331(12) 0.0252(11) 0.0355(13) 0.0066(9) -0.0051(10) -0.0015(8)
C15 0.0286(11) 0.0379(13) 0.0399(14) 0.0152(10) -0.0076(10) -0.0003(9)
C16 0.0228(10) 0.0517(14) 0.0272(12) 0.0152(10) -0.0090(9) -0.0104(9)
C17 0.0213(10) 0.0369(12) 0.0228(10) 0.0038(8) -0.0053(8) -0.0093(8)
C18 0.0333(11) 0.0229(10) 0.0283(11) 0.0048(8) -0.0105(9) -0.0139(8)
C19 0.0250(10) 0.0295(10) 0.0299(11) 0.0060(8) -0.0108(9) -0.0127(8)
C20 0.0255(10) 0.0237(10) 0.0242(10) 0.0052(8) -0.0088(8) -0.0046(8)
C21 0.0333(12) 0.0291(11) 0.0252(11) 0.0056(8) -0.0047(9) -0.0068(9)
C22 0.0260(11) 0.0274(10) 0.0315(12) 0.0057(8) -0.0050(9) 0.0000(8)
C23 0.0472(15) 0.0360(13) 0.0413(15) 0.0100(11) -0.0155(13) 0.0074(11)

loop_
_atom_type_symbol
_atom_type_description
_atom_type_scat_dispersion_real
_atom_type_scat_dispersion_imag
_atom_type_scat_source
C C 0.0033 0.0016 'International Tables Vol C Tables 4.2.6.8 and 6.1.1.4'
H H 0.0000 0.0000 'International Tables Vol C Tables 4.2.6.8 and 6.1.1.4'
N N 0.0061 0.0033 'International Tables Vol C Tables 4.2.6.8 and 6.1.1.4'
O O 0.0106 0.0060 'International Tables Vol C Tables 4.2.6.8 and 6.1.1.4'
Cl Cl 0.1484 0.1585 'International Tables Vol C Tables 4.2.6.8 and 6.1.1.4'
Zn Zn 0.2839 1.4301 'International Tables Vol C Tables 4.2.6.8 and 6.1.1.4'

loop_
_geom_angle_atom_site_label_1
_geom_angle_atom_site_label_2
_geom_angle_atom_site_label_3
_geom_angle
_geom_angle_site_symmetry_1
_geom_angle_site_symmetry_3
_geom_angle_publ_flag
O1 Zn1 N4 102.56(6) . . ?
O1 Zn1 N2 88.03(6) . . ?
N4 Zn1 N2 122.17(6) . . ?
O1 Zn1 N5 103.36(6) . . ?
N4 Zn1 N5 107.54(6) . . ?
N2 Zn1 N5 125.13(6) . . ?
O1 Zn1 N3 168.23(6) . . ?
N4 Zn1 N3 80.75(6) . . ?
N2 Zn1 N3 80.74(6) . . ?
N5 Zn1 N3 86.13(6) . . ?
O3 Cl1 O5 110.05(12) . . ?
O3 Cl1 O4 110.35(13) . . ?
O5 Cl1 O4 109.09(11) . . ?
O3 Cl1 O2 109.96(11) . . ?
O5 Cl1 O2 109.34(11) . . ?
O4 Cl1 O2 108.01(10) . . ?
O8 Cl2 O6 108.31(16) . . ?
O8 Cl2 O7 108.78(15) . . ?
O6 Cl2 O7 111.06(14) . . ?
O8 Cl2 O9 108.31(15) . . ?
O6 Cl2 O9 109.97(14) . . ?
O7 Cl2 O9 110.33(14) . . ?
C5 O1 Zn1 130.50(13) . . ?
C5 N1 C6 130.77(16) . . ?
C5 N1 H1N 117.7(17) . . ?
C6 N1 H1N 111.4(17) . . ?
C6 N2 C10 118.54(16) . . ?
C6 N2 Zn1 125.94(13) . . ?
C10 N2 Zn1 114.49(12) . . ?
C11 N3 C12 111.80(17) . . ?
C11 N3 C18 113.95(16) . . ?
C12 N3 C18 112.84(15) . . ?
C11 N3 Zn1 107.72(11) . . ?
C12 N3 Zn1 105.77(11) . . ?
C18 N3 Zn1 103.97(12) . . ?
C13 N4 C17 118.77(17) . . ?
C13 N4 Zn1 114.74(13) . . ?
C17 N4 Zn1 125.84(14) . . ?
C19 N5 C22 111.15(16) . . ?
C19 N5 C20 111.39(15) . . ?
C22 N5 C20 108.68(16) . . ?
C19 N5 Zn1 105.52(12) . . ?
C22 N5 Zn1 113.91(12) . . ?
C20 N5 Zn1 106.11(11) . . ?
C4 C1 H1A 106(2) . . ?
C4 C1 H1B 109(2) . . ?
H1A C1 H1B 110(3) . . ?
C4 C1 H1C 105.4(18) . . ?
H1A C1 H1C 106(3) . . ?
H1B C1 H1C 120(3) . . ?
C4 C2 H2A 113.0(16) . . ?
C4 C2 H2B 110.3(17) . . ?
H2A C2 H2B 107(2) . . ?
C4 C2 H2C 112.9(18) . . ?
H2A C2 H2C 108(2) . . ?
H2B C2 H2C 106(2) . . ?
C4 C3 H3A 109.0(16) . . ?
C4 C3 H3B 111.8(17) . . ?
H3A C3 H3B 112(2) . . ?
C4 C3 H3C 107.6(17) . . ?
H3A C3 H3C 108(2) . . ?
H3B C3 H3C 108(2) . . ?
C1 C4 C5 108.48(17) . . ?
C1 C4 C3 110.0(2) . . ?
C5 C4 C3 108.69(17) . . ?
C1 C4 C2 109.9(2) . . ?
C5 C4 C2 109.70(18) . . ?
C3 C4 C2 110.03(18) . . ?
O1 C5 N1 123.46(17) . . ?
O1 C5 C4 120.13(17) . . ?
N1 C5 C4 116.40(16) . . ?
N2 C6 C7 122.17(17) . . ?
N2 C6 N1 119.95(17) . . ?
C7 C6 N1 117.87(17) . . ?
C8 C7 C6 118.66(18) . . ?
C8 C7 H7 121.8(15) . . ?
C6 C7 H7 119.5(15) . . ?
C7 C8 C9 119.57(19) . . ?
C7 C8 H8 121.1(15) . . ?
C9 C8 H8 119.2(15) . . ?
C10 C9 C8 118.81(19) . . ?
C10 C9 H9 119.7(15) . . ?
C8 C9 H9 121.5(15) . . ?
N2 C10 C9 122.24(17) . . ?
N2 C10 C11 116.09(17) . . ?
C9 C10 C11 121.62(17) . . ?
N3 C11 C10 111.39(16) . . ?
N3 C11 H11A 109.8(13) . . ?
C10 C11 H11A 109.1(13) . . ?
N3 C11 H11B 109.3(15) . . ?
C10 C11 H11B 109.5(14) . . ?
H11A C11 H11B 107.8(19) . . ?
N3 C12 C13 110.72(16) . . ?
N3 C12 H12A 108.5(13) . . ?
C13 C12 H12A 107.0(13) . . ?
N3 C12 H12B 111.0(14) . . ?
C13 C12 H12B 110.2(14) . . ?
H12A C12 H12B 109.3(18) . . ?
N4 C13 C14 121.8(2) . . ?
N4 C13 C12 116.47(17) . . ?
C14 C13 C12 121.72(19) . . ?
C15 C14 C13 119.0(2) . . ?
C15 C14 H14 122.6(17) . . ?
C13 C14 H14 118.3(17) . . ?
C16 C15 C14 119.4(2) . . ?
C16 C15 H15 122.1(17) . . ?
C14 C15 H15 118.5(17) . . ?
C15 C16 C17 119.2(2) . . ?
C15 C16 H16 122.6(17) . . ?
C17 C16 H16 118.1(17) . . ?
N4 C17 C16 121.7(2) . . ?
N4 C17 H17 114.3(13) . . ?
C16 C17 H17 124.0(13) . . ?
N3 C18 C19 111.12(16) . . ?
N3 C18 H18A 110.7(14) . . ?
C19 C18 H18A 110.7(14) . . ?
N3 C18 H18B 107.6(13) . . ?
C19 C18 H18B 110.5(13) . . ?
H18A C18 H18B 106.1(19) . . ?
N5 C19 C18 112.26(16) . . ?
N5 C19 H19A 107.0(14) . . ?
C18 C19 H19A 109.5(14) . . ?
N5 C19 H19B 109.9(14) . . ?
C18 C19 H19B 109.8(14) . . ?
H19A C19 H19B 108(2) . . ?
N5 C20 C21 116.86(17) . . ?
N5 C20 H20A 106.2(14) . . ?
C21 C20 H20A 109.8(14) . . ?
N5 C20 H20B 106.7(13) . . ?
C21 C20 H20B 109.6(13) . . ?
H20A C20 H20B 107.2(18) . . ?
C20 C21 H21A 112.5(17) . . ?
C20 C21 H21B 109.2(16) . . ?
H21A C21 H21B 108(2) . . ?
C20 C21 H21C 111.5(17) . . ?
H21A C21 H21C 109(2) . . ?
H21B C21 H21C 107(2) . . ?
N5 C22 C23 113.98(19) . . ?
N5 C22 H22A 105.6(14) . . ?
C23 C22 H22A 109.9(14) . . ?
N5 C22 H22B 109.1(13) . . ?
C23 C22 H22B 109.0(14) . . ?
H22A C22 H22B 109(2) . . ?
C22 C23 H23A 108.9(17) . . ?
C22 C23 H23B 113.2(18) . . ?
H23A C23 H23B 107(2) . . ?
C22 C23 H23C 114(2) . . ?
H23A C23 H23C 108(3) . . ?
H23B C23 H23C 104(3) . . ?

loop_
_geom_bond_atom_site_label_1
_geom_bond_atom_site_label_2
_geom_bond_distance
_geom_bond_site_symmetry_2
_geom_bond_publ_flag
Zn1 O1 2.0021(13) . ?
Zn1 N4 2.0470(16) . ?
Zn1 N2 2.0798(16) . ?
Zn1 N5 2.0881(16) . ?
Zn1 N3 2.1599(15) . ?
Cl1 O3 1.4226(17) . ?
Cl1 O5 1.4240(17) . ?
Cl1 O4 1.4320(16) . ?
Cl1 O2 1.4515(15) . ?
Cl2 O8 1.412(2) . ?
Cl2 O6 1.4136(19) . ?
Cl2 O7 1.4186(18) . ?
Cl2 O9 1.425(2) . ?
O1 C5 1.238(2) . ?
N1 C5 1.356(3) . ?
N1 C6 1.408(2) . ?
N1 H1N 0.86(3) . ?
N2 C6 1.340(2) . ?
N2 C10 1.356(2) . ?
N3 C11 1.471(3) . ?
N3 C12 1.476(3) . ?
N3 C18 1.481(2) . ?
N4 C13 1.345(3) . ?
N4 C17 1.348(3) . ?
N5 C19 1.494(2) . ?
N5 C22 1.500(3) . ?
N5 C20 1.507(2) . ?
C1 C4 1.525(3) . ?
C1 H1A 0.97(3) . ?
C1 H1B 1.01(3) . ?
C1 H1C 1.00(3) . ?
C2 C4 1.536(3) . ?
C2 H2A 0.98(3) . ?
C2 H2B 1.00(3) . ?
C2 H2C 0.98(3) . ?
C3 C4 1.535(3) . ?
C3 H3A 0.98(3) . ?
C3 H3B 1.01(3) . ?
C3 H3C 0.97(3) . ?
C4 C5 1.528(3) . ?
C6 C7 1.393(3) . ?
C7 C8 1.377(3) . ?
C7 H7 0.94(2) . ?
C8 C9 1.387(3) . ?
C8 H8 0.94(3) . ?
C9 C10 1.375(3) . ?
C9 H9 0.91(2) . ?
C10 C11 1.513(3) . ?
C11 H11A 0.99(2) . ?
C11 H11B 0.97(3) . ?
C12 C13 1.507(3) . ?
C12 H12A 0.97(2) . ?
C12 H12B 0.94(2) . ?
C13 C14 1.385(3) . ?
C14 C15 1.375(3) . ?
C14 H14 0.91(3) . ?
C15 C16 1.373(4) . ?
C15 H15 0.95(3) . ?
C16 C17 1.381(3) . ?
C16 H16 0.90(3) . ?
C17 H17 0.97(2) . ?
C18 C19 1.519(3) . ?
C18 H18A 0.98(2) . ?
C18 H18B 0.98(2) . ?
C19 H19A 0.94(2) . ?
C19 H19B 0.98(3) . ?
C20 C21 1.518(3) . ?
C20 H20A 0.97(2) . ?
C20 H20B 0.98(2) . ?
C21 H21A 0.91(3) . ?
C21 H21B 0.98(3) . ?
C21 H21C 0.94(3) . ?
C22 C23 1.507(3) . ?
C22 H22A 0.97(3) . ?
C22 H22B 0.98(2) . ?
C23 H23A 0.95(3) . ?
C23 H23B 0.97(3) . ?
C23 H23C 0.92(4) . ?

loop_
_geom_hbond_atom_site_label_D
_geom_hbond_atom_site_label_H
_geom_hbond_atom_site_label_A
_geom_hbond_distance_DH
_geom_hbond_distance_HA
_geom_hbond_distance_DA
_geom_hbond_angle_DHA
_geom_hbond_site_symmetry_A
N1 H1N O2 0.86(3) 2.18(3) 3.026(2) 168(2) .

loop_
_geom_torsion_atom_site_label_1
_geom_torsion_atom_site_label_2
_geom_torsion_atom_site_label_3
_geom_torsion_atom_site_label_4
_geom_torsion
_geom_torsion_site_symmetry_1
_geom_torsion_site_symmetry_2
_geom_torsion_site_symmetry_3
_geom_torsion_site_symmetry_4
_geom_torsion_publ_flag
N4 Zn1 O1 C5 -114.30(17) . . . . ?
N2 Zn1 O1 C5 8.26(17) . . . . ?
N5 Zn1 O1 C5 133.97(17) . . . . ?
N3 Zn1 O1 C5 -9.1(4) . . . . ?
O1 Zn1 N2 C6 -11.64(15) . . . . ?
N4 Zn1 N2 C6 91.98(16) . . . . ?
N5 Zn1 N2 C6 -116.62(15) . . . . ?
N3 Zn1 N2 C6 164.82(16) . . . . ?
O1 Zn1 N2 C10 -179.79(14) . . . . ?
N4 Zn1 N2 C10 -76.17(15) . . . . ?
N5 Zn1 N2 C10 75.23(15) . . . . ?
N3 Zn1 N2 C10 -3.33(13) . . . . ?
O1 Zn1 N3 C11 37.5(4) . . . . ?
N4 Zn1 N3 C11 144.88(14) . . . . ?
N2 Zn1 N3 C11 19.91(13) . . . . ?
N5 Zn1 N3 C11 -106.64(13) . . . . ?
O1 Zn1 N3 C12 -82.2(3) . . . . ?
N4 Zn1 N3 C12 25.19(12) . . . . ?
N2 Zn1 N3 C12 -99.78(12) . . . . ?
N5 Zn1 N3 C12 133.68(12) . . . . ?
O1 Zn1 N3 C18 158.7(3) . . . . ?
N4 Zn1 N3 C18 -93.89(12) . . . . ?
N2 Zn1 N3 C18 141.14(13) . . . . ?
N5 Zn1 N3 C18 14.60(12) . . . . ?
O1 Zn1 N4 C13 158.80(13) . . . . ?
N2 Zn1 N4 C13 63.15(15) . . . . ?
N5 Zn1 N4 C13 -92.61(14) . . . . ?
N3 Zn1 N4 C13 -9.69(13) . . . . ?
O1 Zn1 N4 C17 -30.54(16) . . . . ?
N2 Zn1 N4 C17 -126.20(15) . . . . ?
N5 Zn1 N4 C17 78.04(16) . . . . ?
N3 Zn1 N4 C17 160.97(16) . . . . ?
O1 Zn1 N5 C19 -161.27(11) . . . . ?
N4 Zn1 N5 C19 90.69(12) . . . . ?
N2 Zn1 N5 C19 -64.16(13) . . . . ?
N3 Zn1 N5 C19 11.67(12) . . . . ?
O1 Zn1 N5 C22 -39.09(14) . . . . ?
N4 Zn1 N5 C22 -147.12(13) . . . . ?
N2 Zn1 N5 C22 58.03(16) . . . . ?
N3 Zn1 N5 C22 133.86(14) . . . . ?
O1 Zn1 N5 C20 80.42(12) . . . . ?
N4 Zn1 N5 C20 -27.61(13) . . . . ?
N2 Zn1 N5 C20 177.54(11) . . . . ?
N3 Zn1 N5 C20 -106.63(12) . . . . ?
Zn1 O1 C5 N1 -6.0(3) . . . . ?
Zn1 O1 C5 C4 174.26(14) . . . . ?
C6 N1 C5 O1 3.8(3) . . . . ?
C6 N1 C5 C4 -176.47(19) . . . . ?
C1 C4 C5 O1 3.3(3) . . . . ?
C3 C4 C5 O1 -116.4(2) . . . . ?
C2 C4 C5 O1 123.3(2) . . . . ?
C1 C4 C5 N1 -176.5(2) . . . . ?
C3 C4 C5 N1 63.9(2) . . . . ?
C2 C4 C5 N1 -56.5(2) . . . . ?
C10 N2 C6 C7 0.0(3) . . . . ?
Zn1 N2 C6 C7 -167.75(15) . . . . ?
C10 N2 C6 N1 -179.25(17) . . . . ?
Zn1 N2 C6 N1 13.0(2) . . . . ?
C5 N1 C6 N2 -7.8(3) . . . . ?
C5 N1 C6 C7 173.0(2) . . . . ?
N2 C6 C7 C8 1.1(3) . . . . ?
N1 C6 C7 C8 -179.68(19) . . . . ?
C6 C7 C8 C9 -1.3(3) . . . . ?
C7 C8 C9 C10 0.6(3) . . . . ?
C6 N2 C10 C9 -0.8(3) . . . . ?
Zn1 N2 C10 C9 168.29(16) . . . . ?
C6 N2 C10 C11 176.46(17) . . . . ?
Zn1 N2 C10 C11 -14.5(2) . . . . ?
C8 C9 C10 N2 0.5(3) . . . . ?
C8 C9 C10 C11 -176.6(2) . . . . ?
C12 N3 C11 C10 83.5(2) . . . . ?
C18 N3 C11 C10 -147.08(18) . . . . ?
Zn1 N3 C11 C10 -32.3(2) . . . . ?
N2 C10 C11 N3 32.4(3) . . . . ?
C9 C10 C11 N3 -150.4(2) . . . . ?
C11 N3 C12 C13 -152.93(15) . . . . ?
C18 N3 C12 C13 77.06(19) . . . . ?
Zn1 N3 C12 C13 -35.96(17) . . . . ?
C17 N4 C13 C14 1.1(3) . . . . ?
Zn1 N4 C13 C14 172.44(16) . . . . ?
C17 N4 C13 C12 179.90(17) . . . . ?
Zn1 N4 C13 C12 -8.7(2) . . . . ?
N3 C12 C13 N4 31.6(2) . . . . ?
N3 C12 C13 C14 -149.59(19) . . . . ?
N4 C13 C14 C15 -1.8(3) . . . . ?
C12 C13 C14 C15 179.45(19) . . . . ?
C13 C14 C15 C16 0.4(3) . . . . ?
C14 C15 C16 C17 1.5(3) . . . . ?
C13 N4 C17 C16 1.0(3) . . . . ?
Zn1 N4 C17 C16 -169.32(15) . . . . ?
C15 C16 C17 N4 -2.3(3) . . . . ?
C11 N3 C18 C19 78.4(2) . . . . ?
C12 N3 C18 C19 -152.68(17) . . . . ?
Zn1 N3 C18 C19 -38.56(18) . . . . ?
C22 N5 C19 C18 -160.83(17) . . . . ?
C20 N5 C19 C18 77.8(2) . . . . ?
Zn1 N5 C19 C18 -36.89(18) . . . . ?
N3 C18 C19 N5 53.7(2) . . . . ?
C19 N5 C20 C21 60.0(2) . . . . ?
C22 N5 C20 C21 -62.8(2) . . . . ?
Zn1 N5 C20 C21 174.34(15) . . . . ?
C19 N5 C22 C23 67.9(2) . . . . ?
C20 N5 C22 C23 -169.2(2) . . . . ?
Zn1 N5 C22 C23 -51.2(2) . . . . ?
